data_9004751
loop_
_publ_author_name
'Peterson, R. C.'
'Roeder, P. L.'
'Zhang, Y.'

_publ_section_title
;
 The atomic structure of siderotil, (Fe,Cu)SO4.5H2O
;
_journal_name_full 'The Canadian Mineralogist'
_journal_page_first 671
_journal_page_last 676
_journal_paper_doi 10.2113/gscanmin.41.3.671
_journal_volume 41
_journal_year 2003
_chemical_formula_sum 'Cu0.54 Fe1.35 H20 Mg0.06 O18 S2 Zn0.05'
_chemical_name_mineral Siderotil
_space_group_IT_number 2
_symmetry_space_group_name_Hall '-P 1'
_symmetry_space_group_name_H-M 'P -1'
_cell_angle_alpha 82.63
_cell_angle_beta 110.02
_cell_angle_gamma 105.19
_cell_formula_units_Z 1
_cell_length_a 6.292
_cell_length_b 10.632
_cell_length_c 6.072
_cell_volume 367.983
_database_code_amcsd 0005844
_exptl_crystal_density_diffrn 2.196
_cod_original_formula_sum 'Cu.54 Fe1.35 Zn.05 Mg.06 S2 O18 H20'
_cod_database_code 9004751

loop_
_space_group_symop_operation_xyz
x,y,z
-x,-y,-z

loop_
_atom_site_aniso_label
_atom_site_aniso_U_11
_atom_site_aniso_U_22
_atom_site_aniso_U_33
_atom_site_aniso_U_12
_atom_site_aniso_U_13
_atom_site_aniso_U_23
CuM1 0.02750 0.02970 0.02330 0.00730 0.00720 -0.00060
FeM1 0.02750 0.02970 0.02330 0.00730 0.00720 -0.00060
ZnM1 0.02750 0.02970 0.02330 0.00730 0.00720 -0.00060
MgM1 0.02750 0.02970 0.02330 0.00730 0.00720 -0.00060
FeM2_1 0.02050 0.02550 0.01830 0.00660 0.00630 0.00150
FeM2_2 0.02050 0.02550 0.01830 0.00660 0.00630 0.00150
FeM2_3 0.02050 0.02550 0.01830 0.00660 0.00630 0.00150
S 0.01770 0.02540 0.01680 0.00520 0.00460 0.00080
O1 0.02800 0.03000 0.03200 0.00000 0.00800 0.00200
O2 0.02400 0.03100 0.02700 0.00500 -0.00100 0.00100
O3 0.02500 0.04100 0.02600 0.01500 0.00600 -0.00300
O4 0.03400 0.04100 0.02100 0.01200 0.01200 0.00100
Wat5 0.03900 0.03500 0.03500 0.00600 0.01800 -0.00400
Wat6 0.03400 0.02800 0.03400 0.00200 0.01100 -0.00200
Wat7 0.03000 0.04300 0.02100 0.00900 0.00900 0.00600
Wat8 0.02900 0.04700 0.02800 0.02000 0.00900 0.00000
Wat9 0.02700 0.04300 0.03700 0.00800 0.00800 0.00700

loop_
_atom_site_label
_atom_site_fract_x
_atom_site_fract_y
_atom_site_fract_z
_atom_site_occupancy
_atom_site_U_iso_or_equiv
_atom_site_type_symbol
_atom_site_attached_hydrogens
CuM1 0.00000 0.00000 0.00000 0.54000 0.02700 Cu 0
FeM1 0.00000 0.00000 0.00000 0.35000 0.02700 Fe 0
ZnM1 0.00000 0.00000 0.00000 0.05000 0.02700 Zn 0
MgM1 0.00000 0.00000 0.00000 0.06000 0.02700 Mg 0
FeM2_1 0.50000 0.50000 0.00000 0.76000 0.02140 Fe 0
FeM2_2 0.50000 0.50000 0.00000 0.11000 0.02140 Fe 0
FeM2_3 0.50000 0.50000 0.00000 0.13000 0.02140 Fe 0
S 0.03010 0.28860 0.65190 1.00000 0.02040 S 0
O1 0.92560 0.15190 0.70500 1.00000 0.03230 O 0
O2 0.26280 0.32690 0.82900 1.00000 0.03000 O 0
O3 0.88380 0.37480 0.65540 1.00000 0.02950 O 0
O4 0.05810 0.29880 0.41770 1.00000 0.03030 O 0
Wat5 0.82830 0.07500 0.15850 1.00000 0.03490 O 2
Wat6 0.30970 0.11730 0.18070 1.00000 0.03270 O 2
Wat7 0.47650 0.40400 0.31710 1.00000 0.03160 O 2
Wat8 0.76030 0.40610 0.02770 1.00000 0.03280 O 2
Wat9 0.44760 0.13020 0.66310 1.00000 0.03730 O 2

loop_
_cod_changelog_entry_id
_cod_changelog_entry_author
_cod_changelog_entry_date
_cod_changelog_entry_text
1
;cod-tools version 3.8.0
Id: cif_guess_AMCSD_atom_types 9574 2023-05-10 09:00:05Z saulius
;
2023-05-10T18:49:32+03:00
;Derived atom types and hydrogen counts
from atom names that follow the AMCSD naming convention
(Wat == water, O-H == hydroxyl).
;
2
;cod-tools version 3.10.1
Id: cif_fix_AMCSD_atom_labels 10224 2024-08-07 11:09:31Z saulius
;
2024-08-07T19:39:15+03:00
;Changed the following '_atom_site_label' values:
the first duplicated label 'FeM2'  converted to 'FeM2_1'
duplicated label 'FeM2' at index 5 converted to 'FeM2_2'
duplicated label 'FeM2' at index 6 converted to 'FeM2_3'
;

loop_
_cod_related_entry_id
_cod_related_entry_database
_cod_related_entry_code
1 AMCSD 0005844
